data_7012829
loop_
_publ_author_name
'Juan C. Mareque Rivas'
'Rafael Torres Mart\'in de Rosales'
'Simon Parsons'

_publ_section_title
;
 Internal hydrogen bonding and amide co-ordination in zinc(II)
 complexes of a tripodal N4 ligand: structural, spectroscopic and
 reactivity studies
;
_journal_issue 11
_journal_name_full 'Dalton Trans.'
_journal_page_first 2156
_journal_page_last 2163
_journal_paper_doi 10.1039/b301651j
_journal_year 2003
_chemical_formula_moiety '[ZnL1Cl][BPh4].MeCN'
_chemical_formula_sum 'C49 H50 B Cl N6 O Zn'
_chemical_formula_weight 850.58
_chemical_name_systematic
; 
? 
;
_space_group_IT_number 2
_symmetry_cell_setting triclinic
_symmetry_space_group_name_Hall '-P 1'
_symmetry_space_group_name_H-M 'P -1'
_atom_sites_solution_hydrogens geometric/difmap
_atom_sites_solution_primary direct
_atom_sites_solution_secondary difmap
_audit_creation_method SHELXL-97
_cell_angle_alpha 73.973(5)
_cell_angle_beta 86.034(5)
_cell_angle_gamma 84.577(5)
_cell_formula_units_Z 2
_cell_length_a 10.295(3)
_cell_length_b 14.243(4)
_cell_length_c 15.328(4)
_cell_measurement_reflns_used 5061
_cell_measurement_temperature 150(2)
_cell_measurement_theta_max 29
_cell_measurement_theta_min 2
_cell_volume 2148.4(10)
_computing_cell_refinement Saint
_computing_data_collection Smart
_computing_data_reduction Saint
_computing_structure_refinement 'SHELXL-97 (Sheldrick, 1997)'
_computing_structure_solution 'SHELXS-97 (Sheldrick, 1990)'
_diffrn_ambient_temperature 150(2)
_diffrn_measured_fraction_theta_full 0.885
_diffrn_measured_fraction_theta_max 0.885
_diffrn_measurement_device_type 'Bruker SMART APEX CCD'
_diffrn_measurement_method Omega
_diffrn_radiation_monochromator graphite
_diffrn_radiation_source 'fine-focus sealed tube'
_diffrn_radiation_type MoK\a
_diffrn_radiation_wavelength 0.71073
_diffrn_reflns_av_R_equivalents 0.0247
_diffrn_reflns_av_sigmaI/netI 0.0484
_diffrn_reflns_limit_h_max 13
_diffrn_reflns_limit_h_min -13
_diffrn_reflns_limit_k_max 18
_diffrn_reflns_limit_k_min -19
_diffrn_reflns_limit_l_max 20
_diffrn_reflns_limit_l_min -20
_diffrn_reflns_number 19695
_diffrn_reflns_theta_full 29.07
_diffrn_reflns_theta_max 29.07
_diffrn_reflns_theta_min 1.38
_exptl_absorpt_coefficient_mu 0.679
_exptl_absorpt_correction_T_max 0.928
_exptl_absorpt_correction_T_min 0.778
_exptl_absorpt_correction_type multi-scan
_exptl_absorpt_process_details Sadabs
_exptl_crystal_colour Colourless
_exptl_crystal_density_diffrn 1.315
_exptl_crystal_density_method 'not measured'
_exptl_crystal_description block
_exptl_crystal_F_000 892
_exptl_crystal_size_max 0.86
_exptl_crystal_size_mid 0.42
_exptl_crystal_size_min 0.26
_refine_diff_density_max 0.544
_refine_diff_density_min -0.304
_refine_diff_density_rms 0.057
_refine_ls_extinction_method none
_refine_ls_goodness_of_fit_ref 0.953
_refine_ls_hydrogen_treatment 'riding, rotating group (Me), refall (H7N)'
_refine_ls_matrix_type full
_refine_ls_number_parameters 537
_refine_ls_number_reflns 10161
_refine_ls_number_restraints 0
_refine_ls_restrained_S_all 0.953
_refine_ls_R_factor_all 0.0502
_refine_ls_R_factor_gt 0.0390
_refine_ls_shift/su_max 0.001
_refine_ls_shift/su_mean 0.000
_refine_ls_structure_factor_coef Fsqd
_refine_ls_weighting_details 'calc w=1/[\s^2^(Fo^2^)+(0.0530P)^2^+0.0000P] where P=(Fo^2^+2Fc^2^)/3'
_refine_ls_weighting_scheme calc
_refine_ls_wR_factor_gt 0.0951
_refine_ls_wR_factor_ref 0.0983
_reflns_number_gt 7748
_reflns_number_total 10161
_reflns_threshold_expression >2sigma(I)
_cod_data_source_file b301651j.txt
_cod_data_source_block znrr40
_cod_depositor_comments
;
The following automatic conversions were performed:
'_symmetry_cell_setting' value 'Triclinic' changed to 'triclinic'
according to '/home/saulius/struct/CIF-dictionaries/cif_core.dic'
dictionary named 'cif_core.dic' version 2.4.1 from
2010-06-29.

'_exptl_absorpt_correction_type' value 'Multiscan' changed to
'multi-scan' according to
'/home/saulius/struct/CIF-dictionaries/cif_core.dic' dictionary named
'cif_core.dic' version 2.4.1 from 2010-06-29.

Automatic conversion script
Id: cif_fix_enum 1527 2010-12-29 10:47:43Z saulius 
;
_cod_original_cell_volume 2148.4(11)
_cod_original_sg_symbol_Hall -P1
_cod_original_sg_symbol_H-M P-1
_cod_database_code 7012829

loop_
_symmetry_equiv_pos_as_xyz
'x, y, z'
'-x, -y, -z'

loop_
_atom_site_label
_atom_site_type_symbol
_atom_site_fract_x
_atom_site_fract_y
_atom_site_fract_z
_atom_site_U_iso_or_equiv
_atom_site_adp_type
_atom_site_occupancy
_atom_site_symmetry_multiplicity
_atom_site_calc_flag
_atom_site_refinement_flags
_atom_site_disorder_assembly
_atom_site_disorder_group
Zn Zn 0.24435(2) 0.854208(14) 0.168339(13) 0.02551(7) Uani 1 1 d . . .
Cl Cl 0.38745(6) 0.97336(4) 0.12592(3) 0.04440(14) Uani 1 1 d . . .
N1 N 0.11309(15) 0.73518(10) 0.19627(10) 0.0258(3) Uani 1 1 d . . .
C1 C 0.18261(19) 0.65564(13) 0.26297(12) 0.0302(4) Uani 1 1 d . . .
H1B H 0.2571 0.6266 0.2322 0.036 Uiso 1 1 calc R . .
H1A H 0.1231 0.6037 0.2908 0.036 Uiso 1 1 calc R . .
N1S N 0.9907(3) 0.0328(2) 0.66007(18) 0.0913(9) Uani 1 1 d . . .
C1S C 1.0025(3) 0.1316(2) 0.49286(19) 0.0710(8) Uani 1 1 d . . .
H1S1 H 0.9242 0.1225 0.4642 0.106 Uiso 1 1 calc R . .
H1S2 H 1.0804 0.1086 0.4618 0.106 Uiso 1 1 calc R . .
H1S3 H 1.0059 0.2012 0.4886 0.106 Uiso 1 1 calc R . .
N2 N 0.27060(14) 0.78571(10) 0.30927(9) 0.0237(3) Uani 1 1 d . . .
C2 C 0.23179(17) 0.69367(12) 0.33578(12) 0.0260(4) Uani 1 1 d . . .
C2S C 0.9980(3) 0.0760(2) 0.58743(19) 0.0584(7) Uani 1 1 d . . .
C3 C 0.23678(19) 0.63650(13) 0.42396(12) 0.0317(4) Uani 1 1 d . . .
H3A H 0.2097 0.5717 0.4402 0.038 Uiso 1 1 calc R . .
C4 C 0.2819(2) 0.67491(14) 0.48875(13) 0.0350(5) Uani 1 1 d . . .
H4A H 0.2869 0.6364 0.5500 0.042 Uiso 1 1 calc R . .
C5 C 0.31915(19) 0.76852(14) 0.46407(12) 0.0325(4) Uani 1 1 d . . .
H5A H 0.3493 0.7962 0.5080 0.039 Uiso 1 1 calc R . .
C6 C 0.31220(17) 0.82284(13) 0.37329(12) 0.0265(4) Uani 1 1 d . . .
N7 N 0.35070(16) 0.91826(11) 0.34355(11) 0.0294(4) Uani 1 1 d . . .
H7N H 0.3720(19) 0.9341(14) 0.2872(14) 0.035(6) Uiso 1 1 d . . .
O8 O 0.29772(15) 0.96574(10) 0.47197(9) 0.0428(4) Uani 1 1 d . . .
C8 C 0.34346(18) 0.98471(14) 0.39469(13) 0.0310(4) Uani 1 1 d . . .
C9 C 0.39517(19) 1.08377(14) 0.34617(14) 0.0334(4) Uani 1 1 d . . .
C10A C 0.4008(3) 1.14114(16) 0.41620(16) 0.0529(6) Uani 1 1 d . . .
H10C H 0.4609 1.1054 0.4632 0.079 Uiso 1 1 calc R . .
H10B H 0.3134 1.1492 0.4441 0.079 Uiso 1 1 calc R . .
H10A H 0.4318 1.2057 0.3863 0.079 Uiso 1 1 calc R . .
C10B C 0.5313(2) 1.06984(16) 0.30260(16) 0.0462(6) Uani 1 1 d . . .
H10F H 0.5911 1.0338 0.3497 0.069 Uiso 1 1 calc R . .
H10E H 0.5632 1.1340 0.2724 0.069 Uiso 1 1 calc R . .
H10D H 0.5269 1.0328 0.2578 0.069 Uiso 1 1 calc R . .
C10C C 0.3007(2) 1.13993(15) 0.27329(15) 0.0424(5) Uani 1 1 d . . .
H10I H 0.2138 1.1483 0.3017 0.064 Uiso 1 1 calc R . .
H10H H 0.2961 1.1031 0.2284 0.064 Uiso 1 1 calc R . .
H10G H 0.3319 1.2044 0.2431 0.064 Uiso 1 1 calc R . .
C11 C 0.1004(2) 0.70956(14) 0.11106(13) 0.0338(4) Uani 1 1 d . . .
H11B H 0.0289 0.7522 0.0768 0.041 Uiso 1 1 calc R . .
H11A H 0.0777 0.6408 0.1248 0.041 Uiso 1 1 calc R . .
N12 N 0.30764(15) 0.78182(11) 0.06987(10) 0.0308(4) Uani 1 1 d . . .
C12 C 0.2250(2) 0.72140(14) 0.05390(13) 0.0331(4) Uani 1 1 d . . .
C13 C 0.2524(2) 0.67638(16) -0.01533(15) 0.0470(6) Uani 1 1 d . . .
H13A H 0.1925 0.6349 -0.0268 0.056 Uiso 1 1 calc R . .
C14 C 0.3662(3) 0.69194(19) -0.06717(15) 0.0565(7) Uani 1 1 d . . .
H14A H 0.3855 0.6616 -0.1150 0.068 Uiso 1 1 calc R . .
C15 C 0.4525(2) 0.75198(19) -0.04938(15) 0.0521(6) Uani 1 1 d . . .
H15A H 0.5328 0.7626 -0.0836 0.063 Uiso 1 1 calc R . .
C16 C 0.4192(2) 0.79609(17) 0.01923(13) 0.0418(5) Uani 1 1 d . . .
H16A H 0.4776 0.8384 0.0312 0.050 Uiso 1 1 calc R . .
C21 C -0.01215(19) 0.77163(13) 0.23107(13) 0.0314(4) Uani 1 1 d . . .
H21B H -0.0087 0.7634 0.2972 0.038 Uiso 1 1 calc R . .
H21A H -0.0826 0.7334 0.2213 0.038 Uiso 1 1 calc R . .
C22 C -0.04121(19) 0.87882(13) 0.18269(12) 0.0311(4) Uani 1 1 d . . .
C23 C -0.1671(2) 0.92201(16) 0.17608(15) 0.0439(5) Uani 1 1 d . . .
H23A H -0.2394 0.8836 0.1970 0.053 Uiso 1 1 calc R . .
C24 C -0.1863(3) 1.02193(18) 0.13853(16) 0.0552(7) Uani 1 1 d . . .
H24A H -0.2721 1.0535 0.1337 0.066 Uiso 1 1 calc R . .
C25 C -0.0794(3) 1.07499(16) 0.10828(15) 0.0515(6) Uani 1 1 d . . .
H25A H -0.0903 1.1440 0.0833 0.062 Uiso 1 1 calc R . .
C26 C 0.0427(2) 1.02742(14) 0.11453(13) 0.0400(5) Uani 1 1 d . . .
H26A H 0.1160 1.0643 0.0922 0.048 Uiso 1 1 calc R . .
B B 0.7162(2) 0.52662(15) 0.23692(14) 0.0257(4) Uani 1 1 d . . .
C41B C 0.56173(18) 0.50949(13) 0.23347(14) 0.0321(4) Uani 1 1 d . . .
C42B C 0.5056(2) 0.51088(14) 0.15256(16) 0.0410(5) Uani 1 1 d . . .
H42A H 0.5523 0.5368 0.0967 0.049 Uiso 1 1 calc R . .
C43B C 0.3860(2) 0.47639(17) 0.1502(2) 0.0602(8) Uani 1 1 d . . .
H43A H 0.3523 0.4780 0.0936 0.072 Uiso 1 1 calc R . .
C44B C 0.3158(2) 0.44002(17) 0.2286(3) 0.0758(10) Uani 1 1 d . . .
H44A H 0.2341 0.4147 0.2270 0.091 Uiso 1 1 calc R . .
C45B C 0.3633(2) 0.43982(15) 0.3109(2) 0.0645(9) Uani 1 1 d . . .
H45A H 0.3137 0.4157 0.3658 0.077 Uiso 1 1 calc R . .
C46B C 0.4845(2) 0.47527(14) 0.31276(17) 0.0445(6) Uani 1 1 d . . .
H46A H 0.5156 0.4762 0.3694 0.053 Uiso 1 1 calc R . .
C51B C 0.73905(18) 0.57904(13) 0.31746(12) 0.0286(4) Uani 1 1 d . . .
C52B C 0.8464(2) 0.55592(14) 0.37254(12) 0.0320(4) Uani 1 1 d . . .
H52A H 0.9076 0.5034 0.3669 0.038 Uiso 1 1 calc R . .
C53B C 0.8677(2) 0.60648(16) 0.43534(13) 0.0407(5) Uani 1 1 d . . .
H53A H 0.9424 0.5883 0.4712 0.049 Uiso 1 1 calc R . .
C54B C 0.7819(2) 0.68200(18) 0.44559(15) 0.0500(6) Uani 1 1 d . . .
H54A H 0.7969 0.7171 0.4879 0.060 Uiso 1 1 calc R . .
C55B C 0.6722(2) 0.70718(18) 0.39351(16) 0.0516(6) Uani 1 1 d . . .
H55A H 0.6116 0.7596 0.4003 0.062 Uiso 1 1 calc R . .
C56B C 0.6516(2) 0.65596(15) 0.33202(14) 0.0404(5) Uani 1 1 d . . .
H56A H 0.5751 0.6734 0.2980 0.048 Uiso 1 1 calc R . .
C61B C 0.76488(17) 0.59812(12) 0.13781(12) 0.0251(4) Uani 1 1 d . . .
C62B C 0.73209(18) 0.69948(13) 0.11303(13) 0.0301(4) Uani 1 1 d . . .
H62A H 0.6857 0.7279 0.1564 0.036 Uiso 1 1 calc R . .
C63B C 0.76420(19) 0.76037(14) 0.02812(13) 0.0339(4) Uani 1 1 d . . .
H63A H 0.7399 0.8287 0.0148 0.041 Uiso 1 1 calc R . .
C64B C 0.8311(2) 0.72221(14) -0.03681(13) 0.0353(5) Uani 1 1 d . . .
H64A H 0.8536 0.7636 -0.0950 0.042 Uiso 1 1 calc R . .
C65B C 0.8652(2) 0.62210(14) -0.01566(13) 0.0344(4) Uani 1 1 d . . .
H65A H 0.9112 0.5943 -0.0596 0.041 Uiso 1 1 calc R . .
C66B C 0.83191(19) 0.56245(13) 0.06995(12) 0.0307(4) Uani 1 1 d . . .
H66A H 0.8561 0.4941 0.0827 0.037 Uiso 1 1 calc R . .
C71B C 0.79703(17) 0.41760(13) 0.25470(11) 0.0246(4) Uani 1 1 d . . .
C72B C 0.93290(19) 0.40590(14) 0.24471(14) 0.0345(5) Uani 1 1 d . . .
H72A H 0.9801 0.4628 0.2304 0.041 Uiso 1 1 calc R . .
C73B C 1.0023(2) 0.31601(15) 0.25456(16) 0.0424(5) Uani 1 1 d . . .
H73A H 1.0949 0.3125 0.2469 0.051 Uiso 1 1 calc R . .
C74B C 0.9380(2) 0.23118(15) 0.27546(15) 0.0396(5) Uani 1 1 d . . .
H74A H 0.9848 0.1693 0.2807 0.048 Uiso 1 1 calc R . .
C75B C 0.80441(19) 0.23879(14) 0.28849(14) 0.0358(5) Uani 1 1 d . . .
H75A H 0.7583 0.1813 0.3051 0.043 Uiso 1 1 calc R . .
C76B C 0.73623(18) 0.32990(13) 0.27758(12) 0.0278(4) Uani 1 1 d . . .
H76A H 0.6438 0.3327 0.2861 0.033 Uiso 1 1 calc R . .
N122 N 0.06269(16) 0.93012(11) 0.15119(10) 0.0295(3) Uani 1 1 d . . .

loop_
_atom_site_aniso_label
_atom_site_aniso_U_11
_atom_site_aniso_U_22
_atom_site_aniso_U_33
_atom_site_aniso_U_23
_atom_site_aniso_U_13
_atom_site_aniso_U_12
Zn 0.03153(13) 0.02428(12) 0.02162(11) -0.00645(8) -0.00046(8) -0.00658(9)
Cl 0.0574(3) 0.0473(3) 0.0315(3) -0.0104(2) 0.0106(2) -0.0292(3)
N1 0.0296(8) 0.0213(7) 0.0274(8) -0.0071(6) -0.0059(6) -0.0020(6)
C1 0.0381(11) 0.0205(9) 0.0330(10) -0.0071(8) -0.0061(8) -0.0048(8)
N1S 0.127(3) 0.089(2) 0.0614(17) -0.0302(15) -0.0104(17) 0.0079(18)
C1S 0.0683(19) 0.080(2) 0.0638(18) -0.0188(16) 0.0053(15) -0.0115(16)
N2 0.0267(8) 0.0208(7) 0.0234(7) -0.0054(6) -0.0012(6) -0.0036(6)
C2 0.0267(9) 0.0226(9) 0.0284(9) -0.0065(7) -0.0028(7) -0.0005(7)
C2S 0.0660(18) 0.0615(17) 0.0508(16) -0.0225(14) -0.0031(13) 0.0014(13)
C3 0.0381(11) 0.0231(9) 0.0308(10) -0.0010(8) -0.0023(8) -0.0045(8)
C4 0.0446(12) 0.0322(10) 0.0243(10) -0.0005(8) -0.0039(8) -0.0037(9)
C5 0.0417(11) 0.0336(10) 0.0230(9) -0.0067(8) -0.0056(8) -0.0062(9)
C6 0.0278(10) 0.0264(9) 0.0254(9) -0.0065(7) -0.0018(7) -0.0040(8)
N7 0.0387(9) 0.0281(8) 0.0228(8) -0.0067(7) -0.0011(7) -0.0110(7)
O8 0.0561(10) 0.0429(8) 0.0336(8) -0.0169(7) 0.0042(7) -0.0100(7)
C8 0.0300(10) 0.0320(10) 0.0334(11) -0.0115(8) -0.0074(8) -0.0019(8)
C9 0.0336(11) 0.0282(10) 0.0414(11) -0.0112(8) -0.0106(9) -0.0061(8)
C10A 0.0715(17) 0.0366(12) 0.0583(15) -0.0199(11) -0.0163(13) -0.0111(11)
C10B 0.0342(12) 0.0392(12) 0.0636(15) -0.0071(11) -0.0050(11) -0.0128(10)
C10C 0.0436(13) 0.0334(11) 0.0471(13) -0.0044(9) -0.0108(10) -0.0014(9)
C11 0.0427(12) 0.0262(10) 0.0356(11) -0.0105(8) -0.0134(9) -0.0043(8)
N12 0.0315(9) 0.0359(9) 0.0269(8) -0.0120(7) -0.0072(7) 0.0030(7)
C12 0.0398(11) 0.0311(10) 0.0305(10) -0.0124(8) -0.0142(9) 0.0084(9)
C13 0.0584(15) 0.0456(13) 0.0448(13) -0.0266(11) -0.0248(11) 0.0162(11)
C14 0.0639(17) 0.0735(17) 0.0373(13) -0.0329(12) -0.0163(12) 0.0331(14)
C15 0.0454(14) 0.0793(18) 0.0328(12) -0.0240(12) -0.0067(10) 0.0200(12)
C16 0.0343(12) 0.0601(14) 0.0321(11) -0.0162(10) -0.0051(9) 0.0049(10)
C21 0.0318(10) 0.0269(10) 0.0328(10) -0.0022(8) -0.0014(8) -0.0068(8)
C22 0.0351(11) 0.0287(10) 0.0273(10) -0.0050(8) -0.0006(8) -0.0002(8)
C23 0.0391(12) 0.0449(13) 0.0431(12) -0.0066(10) 0.0012(10) 0.0020(10)
C24 0.0524(15) 0.0507(15) 0.0510(14) -0.0037(11) 0.0010(12) 0.0211(12)
C25 0.0679(17) 0.0319(12) 0.0437(13) 0.0014(10) 0.0019(12) 0.0127(11)
C26 0.0548(14) 0.0260(10) 0.0338(11) -0.0007(8) 0.0030(10) -0.0026(9)
B 0.0245(10) 0.0256(10) 0.0252(10) -0.0029(8) -0.0006(8) -0.0049(8)
C41B 0.0259(10) 0.0182(9) 0.0474(12) -0.0013(8) -0.0033(8) 0.0003(7)
C42B 0.0320(11) 0.0283(10) 0.0655(15) -0.0154(10) -0.0161(10) 0.0016(9)
C43B 0.0329(13) 0.0379(13) 0.120(2) -0.0357(15) -0.0238(15) 0.0048(11)
C44B 0.0279(13) 0.0298(13) 0.176(4) -0.0368(18) -0.0164(18) 0.0004(10)
C45B 0.0325(13) 0.0229(11) 0.121(3) 0.0003(13) 0.0267(15) -0.0002(10)
C46B 0.0313(11) 0.0283(11) 0.0629(15) 0.0024(10) 0.0076(10) 0.0016(9)
C51B 0.0297(10) 0.0284(10) 0.0257(9) -0.0037(7) 0.0051(8) -0.0074(8)
C52B 0.0388(11) 0.0297(10) 0.0261(10) -0.0032(8) 0.0023(8) -0.0116(8)
C53B 0.0480(13) 0.0479(13) 0.0275(10) -0.0074(9) 0.0001(9) -0.0203(10)
C54B 0.0624(16) 0.0579(15) 0.0391(12) -0.0264(11) 0.0140(11) -0.0243(13)
C55B 0.0521(15) 0.0551(15) 0.0545(15) -0.0306(12) 0.0150(12) -0.0047(12)
C56B 0.0388(12) 0.0438(12) 0.0405(12) -0.0160(10) 0.0050(9) -0.0034(10)
C61B 0.0240(9) 0.0256(9) 0.0260(9) -0.0050(7) -0.0054(7) -0.0068(7)
C62B 0.0283(10) 0.0290(10) 0.0321(10) -0.0059(8) -0.0028(8) -0.0042(8)
C63B 0.0352(11) 0.0242(10) 0.0379(11) 0.0008(8) -0.0076(9) -0.0044(8)
C64B 0.0387(11) 0.0374(11) 0.0252(10) 0.0034(8) -0.0071(8) -0.0116(9)
C65B 0.0416(12) 0.0377(11) 0.0255(10) -0.0092(8) -0.0009(8) -0.0092(9)
C66B 0.0391(11) 0.0253(9) 0.0283(10) -0.0060(8) -0.0028(8) -0.0079(8)
C71B 0.0272(9) 0.0271(9) 0.0185(8) -0.0034(7) -0.0019(7) -0.0048(7)
C72B 0.0293(10) 0.0263(10) 0.0440(12) -0.0018(8) -0.0001(9) -0.0075(8)
C73B 0.0244(10) 0.0345(11) 0.0638(15) -0.0060(10) 0.0010(10) -0.0034(9)
C74B 0.0368(12) 0.0270(10) 0.0528(13) -0.0070(9) -0.0061(10) 0.0002(9)
C75B 0.0339(11) 0.0273(10) 0.0461(12) -0.0066(9) -0.0053(9) -0.0091(8)
C76B 0.0255(9) 0.0304(10) 0.0283(10) -0.0077(8) -0.0029(7) -0.0059(8)
N122 0.0386(9) 0.0228(8) 0.0247(8) -0.0031(6) 0.0014(7) -0.0023(7)

loop_
_atom_type_symbol
_atom_type_description
_atom_type_scat_dispersion_real
_atom_type_scat_dispersion_imag
_atom_type_scat_source
C C 0.0033 0.0016 'International Tables Vol C Tables 4.2.6.8 and 6.1.1.4'
H H 0.0000 0.0000 'International Tables Vol C Tables 4.2.6.8 and 6.1.1.4'
B B 0.0013 0.0007 'International Tables Vol C Tables 4.2.6.8 and 6.1.1.4'
N N 0.0061 0.0033 'International Tables Vol C Tables 4.2.6.8 and 6.1.1.4'
O O 0.0106 0.0060 'International Tables Vol C Tables 4.2.6.8 and 6.1.1.4'
Cl Cl 0.1484 0.1585 'International Tables Vol C Tables 4.2.6.8 and 6.1.1.4'
Zn Zn 0.2839 1.4301 'International Tables Vol C Tables 4.2.6.8 and 6.1.1.4'

loop_
_geom_angle_atom_site_label_1
_geom_angle_atom_site_label_2
_geom_angle_atom_site_label_3
_geom_angle
_geom_angle_site_symmetry_1
_geom_angle_site_symmetry_3
_geom_angle_publ_flag
N122 Zn N12 115.84(6) . . ?
N122 Zn N2 109.84(6) . . ?
N12 Zn N2 121.11(6) . . ?
N122 Zn N1 77.75(6) . . ?
N12 Zn N1 77.51(6) . . ?
N2 Zn N1 78.02(5) . . ?
N122 Zn Cl 104.24(5) . . ?
N12 Zn Cl 96.66(5) . . ?
N2 Zn Cl 106.20(4) . . ?
N1 Zn Cl 174.09(4) . . ?
C21 N1 C1 114.11(15) . . ?
C21 N1 C11 112.11(15) . . ?
C1 N1 C11 111.67(14) . . ?
C21 N1 Zn 107.23(10) . . ?
C1 N1 Zn 103.16(11) . . ?
C11 N1 Zn 107.86(11) . . ?
N1 C1 C2 110.37(14) . . ?
N1 C1 H1B 109.6 . . ?
C2 C1 H1B 109.6 . . ?
N1 C1 H1A 109.6 . . ?
C2 C1 H1A 109.6 . . ?
H1B C1 H1A 108.1 . . ?
C2S C1S H1S1 109.5 . . ?
C2S C1S H1S2 109.5 . . ?
H1S1 C1S H1S2 109.5 . . ?
C2S C1S H1S3 109.5 . . ?
H1S1 C1S H1S3 109.5 . . ?
H1S2 C1S H1S3 109.5 . . ?
C6 N2 C2 117.84(14) . . ?
C6 N2 Zn 129.45(11) . . ?
C2 N2 Zn 112.60(11) . . ?
N2 C2 C3 122.76(17) . . ?
N2 C2 C1 116.36(15) . . ?
C3 C2 C1 120.88(16) . . ?
N1S C2S C1S 177.9(3) . . ?
C2 C3 C4 118.81(17) . . ?
C2 C3 H3A 120.6 . . ?
C4 C3 H3A 120.6 . . ?
C5 C4 C3 119.58(17) . . ?
C5 C4 H4A 120.2 . . ?
C3 C4 H4A 120.2 . . ?
C4 C5 C6 118.89(17) . . ?
C4 C5 H5A 120.6 . . ?
C6 C5 H5A 120.6 . . ?
N2 C6 N7 116.25(15) . . ?
N2 C6 C5 122.09(16) . . ?
N7 C6 C5 121.65(16) . . ?
C8 N7 C6 125.72(16) . . ?
C8 N7 H7N 122.1(14) . . ?
C6 N7 H7N 111.8(14) . . ?
O8 C8 N7 122.04(18) . . ?
O8 C8 C9 122.86(17) . . ?
N7 C8 C9 115.09(16) . . ?
C10A C9 C8 108.03(17) . . ?
C10A C9 C10B 110.00(17) . . ?
C8 C9 C10B 110.63(16) . . ?
C10A C9 C10C 109.11(17) . . ?
C8 C9 C10C 109.02(16) . . ?
C10B C9 C10C 110.01(18) . . ?
C9 C10A H10C 109.5 . . ?
C9 C10A H10B 109.5 . . ?
H10C C10A H10B 109.5 . . ?
C9 C10A H10A 109.5 . . ?
H10C C10A H10A 109.5 . . ?
H10B C10A H10A 109.5 . . ?
C9 C10B H10F 109.5 . . ?
C9 C10B H10E 109.5 . . ?
H10F C10B H10E 109.5 . . ?
C9 C10B H10D 109.5 . . ?
H10F C10B H10D 109.5 . . ?
H10E C10B H10D 109.5 . . ?
C9 C10C H10I 109.5 . . ?
C9 C10C H10H 109.5 . . ?
H10I C10C H10H 109.5 . . ?
C9 C10C H10G 109.5 . . ?
H10I C10C H10G 109.5 . . ?
H10H C10C H10G 109.5 . . ?
N1 C11 C12 111.03(15) . . ?
N1 C11 H11B 109.4 . . ?
C12 C11 H11B 109.4 . . ?
N1 C11 H11A 109.4 . . ?
C12 C11 H11A 109.4 . . ?
H11B C11 H11A 108.0 . . ?
C16 N12 C12 119.03(17) . . ?
C16 N12 Zn 124.67(14) . . ?
C12 N12 Zn 116.18(13) . . ?
N12 C12 C13 120.8(2) . . ?
N12 C12 C11 116.95(16) . . ?
C13 C12 C11 122.15(19) . . ?
C14 C13 C12 119.7(2) . . ?
C14 C13 H13A 120.1 . . ?
C12 C13 H13A 120.1 . . ?
C13 C14 C15 119.5(2) . . ?
C13 C14 H14A 120.3 . . ?
C15 C14 H14A 120.3 . . ?
C16 C15 C14 118.3(2) . . ?
C16 C15 H15A 120.9 . . ?
C14 C15 H15A 120.9 . . ?
N12 C16 C15 122.6(2) . . ?
N12 C16 H16A 118.7 . . ?
C15 C16 H16A 118.7 . . ?
N1 C21 C22 109.92(15) . . ?
N1 C21 H21B 109.7 . . ?
C22 C21 H21B 109.7 . . ?
N1 C21 H21A 109.7 . . ?
C22 C21 H21A 109.7 . . ?
H21B C21 H21A 108.2 . . ?
N122 C22 C23 122.13(18) . . ?
N122 C22 C21 116.04(16) . . ?
C23 C22 C21 121.74(18) . . ?
C22 C23 C24 118.9(2) . . ?
C22 C23 H23A 120.5 . . ?
C24 C23 H23A 120.5 . . ?
C25 C24 C23 118.9(2) . . ?
C25 C24 H24A 120.5 . . ?
C23 C24 H24A 120.5 . . ?
C26 C25 C24 119.3(2) . . ?
C26 C25 H25A 120.3 . . ?
C24 C25 H25A 120.3 . . ?
N122 C26 C25 122.3(2) . . ?
N122 C26 H26A 118.9 . . ?
C25 C26 H26A 118.9 . . ?
C41B B C51B 111.05(15) . . ?
C41B B C71B 106.60(14) . . ?
C51B B C71B 111.54(14) . . ?
C41B B C61B 108.90(15) . . ?
C51B B C61B 108.99(14) . . ?
C71B B C61B 109.71(14) . . ?
C42B C41B C46B 115.41(19) . . ?
C42B C41B B 121.92(18) . . ?
C46B C41B B 121.70(18) . . ?
C43B C42B C41B 123.0(2) . . ?
C43B C42B H42A 118.5 . . ?
C41B C42B H42A 118.5 . . ?
C44B C43B C42B 120.1(3) . . ?
C44B C43B H43A 119.9 . . ?
C42B C43B H43A 119.9 . . ?
C43B C44B C45B 119.9(2) . . ?
C43B C44B H44A 120.0 . . ?
C45B C44B H44A 120.0 . . ?
C44B C45B C46B 119.6(3) . . ?
C44B C45B H45A 120.2 . . ?
C46B C45B H45A 120.2 . . ?
C45B C46B C41B 121.8(2) . . ?
C45B C46B H46A 119.1 . . ?
C41B C46B H46A 119.1 . . ?
C52B C51B C56B 114.83(18) . . ?
C52B C51B B 124.28(17) . . ?
C56B C51B B 120.80(17) . . ?
C53B C52B C51B 122.8(2) . . ?
C53B C52B H52A 118.6 . . ?
C51B C52B H52A 118.6 . . ?
C54B C53B C52B 120.3(2) . . ?
C54B C53B H53A 119.9 . . ?
C52B C53B H53A 119.9 . . ?
C53B C54B C55B 119.4(2) . . ?
C53B C54B H54A 120.3 . . ?
C55B C54B H54A 120.3 . . ?
C56B C55B C54B 119.8(2) . . ?
C56B C55B H55A 120.1 . . ?
C54B C55B H55A 120.1 . . ?
C55B C56B C51B 122.8(2) . . ?
C55B C56B H56A 118.6 . . ?
C51B C56B H56A 118.6 . . ?
C66B C61B C62B 114.70(16) . . ?
C66B C61B B 123.24(16) . . ?
C62B C61B B 121.87(16) . . ?
C63B C62B C61B 123.15(18) . . ?
C63B C62B H62A 118.4 . . ?
C61B C62B H62A 118.4 . . ?
C64B C63B C62B 120.29(18) . . ?
C64B C63B H63A 119.9 . . ?
C62B C63B H63A 119.9 . . ?
C63B C64B C65B 118.71(18) . . ?
C63B C64B H64A 120.6 . . ?
C65B C64B H64A 120.6 . . ?
C64B C65B C66B 120.00(19) . . ?
C64B C65B H65A 120.0 . . ?
C66B C65B H65A 120.0 . . ?
C65B C66B C61B 123.15(18) . . ?
C65B C66B H66A 118.4 . . ?
C61B C66B H66A 118.4 . . ?
C72B C71B C76B 114.20(16) . . ?
C72B C71B B 122.32(15) . . ?
C76B C71B B 123.44(16) . . ?
C73B C72B C71B 123.49(18) . . ?
C73B C72B H72A 118.3 . . ?
C71B C72B H72A 118.3 . . ?
C72B C73B C74B 120.38(19) . . ?
C72B C73B H73A 119.8 . . ?
C74B C73B H73A 119.8 . . ?
C75B C74B C73B 118.20(19) . . ?
C75B C74B H74A 120.9 . . ?
C73B C74B H74A 120.9 . . ?
C74B C75B C76B 120.53(18) . . ?
C74B C75B H75A 119.7 . . ?
C76B C75B H75A 119.7 . . ?
C75B C76B C71B 123.14(18) . . ?
C75B C76B H76A 118.4 . . ?
C71B C76B H76A 118.4 . . ?
C22 N122 C26 118.39(17) . . ?
C22 N122 Zn 117.06(12) . . ?
C26 N122 Zn 124.48(14) . . ?

loop_
_geom_bond_atom_site_label_1
_geom_bond_atom_site_label_2
_geom_bond_distance
_geom_bond_site_symmetry_2
_geom_bond_publ_flag
Zn N122 2.0651(17) . ?
Zn N12 2.0885(16) . ?
Zn N2 2.1351(15) . ?
Zn N1 2.1990(15) . ?
Zn Cl 2.2812(7) . ?
N1 C21 1.466(2) . ?
N1 C1 1.466(2) . ?
N1 C11 1.467(2) . ?
C1 C2 1.503(2) . ?
C1 H1B 0.9900 . ?
C1 H1A 0.9900 . ?
N1S C2S 1.115(3) . ?
C1S C2S 1.447(4) . ?
C1S H1S1 0.9800 . ?
C1S H1S2 0.9800 . ?
C1S H1S3 0.9800 . ?
N2 C6 1.347(2) . ?
N2 C2 1.351(2) . ?
C2 C3 1.373(2) . ?
C3 C4 1.383(3) . ?
C3 H3A 0.9500 . ?
C4 C5 1.366(3) . ?
C4 H4A 0.9500 . ?
C5 C6 1.396(2) . ?
C5 H5A 0.9500 . ?
C6 N7 1.395(2) . ?
N7 C8 1.380(2) . ?
N7 H7N 0.85(2) . ?
O8 C8 1.212(2) . ?
C8 C9 1.528(3) . ?
C9 C10A 1.525(3) . ?
C9 C10B 1.530(3) . ?
C9 C10C 1.531(3) . ?
C10A H10C 0.9800 . ?
C10A H10B 0.9800 . ?
C10A H10A 0.9800 . ?
C10B H10F 0.9800 . ?
C10B H10E 0.9800 . ?
C10B H10D 0.9800 . ?
C10C H10I 0.9800 . ?
C10C H10H 0.9800 . ?
C10C H10G 0.9800 . ?
C11 C12 1.499(3) . ?
C11 H11B 0.9900 . ?
C11 H11A 0.9900 . ?
N12 C16 1.340(3) . ?
N12 C12 1.344(2) . ?
C12 C13 1.384(3) . ?
C13 C14 1.370(3) . ?
C13 H13A 0.9500 . ?
C14 C15 1.378(4) . ?
C14 H14A 0.9500 . ?
C15 C16 1.376(3) . ?
C15 H15A 0.9500 . ?
C16 H16A 0.9500 . ?
C21 C22 1.513(2) . ?
C21 H21B 0.9900 . ?
C21 H21A 0.9900 . ?
C22 N122 1.339(2) . ?
C22 C23 1.379(3) . ?
C23 C24 1.381(3) . ?
C23 H23A 0.9500 . ?
C24 C25 1.375(4) . ?
C24 H24A 0.9500 . ?
C25 C26 1.367(3) . ?
C25 H25A 0.9500 . ?
C26 N122 1.346(2) . ?
C26 H26A 0.9500 . ?
B C41B 1.638(3) . ?
B C51B 1.649(3) . ?
B C71B 1.653(3) . ?
B C61B 1.653(3) . ?
C41B C42B 1.398(3) . ?
C41B C46B 1.399(3) . ?
C42B C43B 1.375(3) . ?
C42B H42A 0.9500 . ?
C43B C44B 1.357(4) . ?
C43B H43A 0.9500 . ?
C44B C45B 1.383(4) . ?
C44B H44A 0.9500 . ?
C45B C46B 1.395(3) . ?
C45B H45A 0.9500 . ?
C46B H46A 0.9500 . ?
C51B C52B 1.397(3) . ?
C51B C56B 1.408(3) . ?
C52B C53B 1.391(3) . ?
C52B H52A 0.9500 . ?
C53B C54B 1.363(3) . ?
C53B H53A 0.9500 . ?
C54B C55B 1.390(3) . ?
C54B H54A 0.9500 . ?
C55B C56B 1.379(3) . ?
C55B H55A 0.9500 . ?
C56B H56A 0.9500 . ?
C61B C66B 1.394(2) . ?
C61B C62B 1.402(2) . ?
C62B C63B 1.388(3) . ?
C62B H62A 0.9500 . ?
C63B C64B 1.376(3) . ?
C63B H63A 0.9500 . ?
C64B C65B 1.388(3) . ?
C64B H64A 0.9500 . ?
C65B C66B 1.392(3) . ?
C65B H65A 0.9500 . ?
C66B H66A 0.9500 . ?
C71B C72B 1.396(3) . ?
C71B C76B 1.397(2) . ?
C72B C73B 1.381(3) . ?
C72B H72A 0.9500 . ?
C73B C74B 1.382(3) . ?
C73B H73A 0.9500 . ?
C74B C75B 1.374(3) . ?
C74B H74A 0.9500 . ?
C75B C76B 1.389(3) . ?
C75B H75A 0.9500 . ?
C76B H76A 0.9500 . ?
